data_1552860
loop_
_publ_author_name
'H\"ohne, Martha'
'Spannenberg, Anke'
'M\"uller, Bernd H.'
'Peulecke, Normen'
'Rosenthal, Uwe'

_publ_section_title
;
 Tetracarbonyl-2\k^4^<i>C</i>-[\m-5-methyl-1,1,3-triphenyl-2-(propan-2-yl)-2,4-diaza-1,3-diphosphahexan-4-ido-1\k<i>N</i>^4^:2\k<i>P</i>^1^,<i>P</i>^3^](<i>N</i>,<i>N</i>,<i>N</i>',<i>N</i>'-tetramethylethane-1,2-diamine-1\k^2^<i>N</i>,<i>N</i>')lithiummolybdenum
;
_journal_coeditor_code IS4030
_journal_issue 8
_journal_name_full IUCrData
_journal_page_first x181149
_journal_paper_doi 10.1107/S2414314618011495
_journal_volume 3
_journal_year 2018
_chemical_formula_iupac '[Li Mo (C6 H16 N2) (C24 H29 N2 P2) (C O)4]'
_chemical_formula_moiety 'C34 H45 Li Mo N4 O4 P2'
_chemical_formula_sum 'C34 H45 Li Mo N4 O4 P2'
_chemical_formula_weight 738.56
_chemical_name_systematic
Tetracarbonyl-2\k^4^<i>C</i>-[\m-5-methyl-1,1,3-triphenyl-2-(propan-2-yl)-2,4-diaza-1,3-diphosphahexan-4-ido-1\k<i>N</i>^4^:2\k<i>P</i>^1^,<i>P</i>^3^](<i>N</i>,<i>N</i>,<i>N</i>',<i>N</i>'-tetramethylethane-1,2-diamine-1\k^2^<i>N</i>,<i>N</i>')lithiummolybdenum
_space_group_crystal_system triclinic
_space_group_IT_number 2
_space_group_name_Hall '-P 1'
_space_group_name_H-M_alt 'P -1'
_atom_sites_solution_hydrogens geom
_audit_creation_method SHELXL-2014/7
_cell_angle_alpha 87.283(2)
_cell_angle_beta 75.537(2)
_cell_angle_gamma 67.450(2)
_cell_formula_units_Z 2
_cell_length_a 11.7633(4)
_cell_length_b 12.5731(4)
_cell_length_c 13.7249(4)
_cell_measurement_reflns_used 10549
_cell_measurement_temperature 150(2)
_cell_measurement_theta_max 28.44
_cell_measurement_theta_min 1.71
_cell_volume 1812.66(10)
_computing_cell_refinement
;
X-AREA (Stoe & Cie, 2005)
;
_computing_data_collection
;
X-AREA (Stoe & Cie, 2005)
;
_computing_data_reduction
;
X-AREA (Stoe & Cie, 2005)
;
_computing_molecular_graphics
;
XP in SHELXTL (Sheldrick, 2008)
;
_computing_publication_material
;
publCIF (Westrip, 2010)
;
_computing_structure_refinement
;
SHELXL2014 (Sheldrick, 2015)
;
_computing_structure_solution
;
SIR2004 (Burla <i>et al.</i>, 2005)
;
_diffrn_ambient_temperature 150(2)
_diffrn_measured_fraction_theta_full 0.999
_diffrn_measured_fraction_theta_max 0.997
_diffrn_measurement_device_type 'Stoe IPDS II'
_diffrn_measurement_method \w
_diffrn_radiation_monochromator graphite
_diffrn_radiation_source 'fine-focus sealed tube'
_diffrn_radiation_type MoK\a
_diffrn_radiation_wavelength 0.71073
_diffrn_reflns_av_R_equivalents 0.0169
_diffrn_reflns_limit_h_max 15
_diffrn_reflns_limit_h_min -15
_diffrn_reflns_limit_k_max 16
_diffrn_reflns_limit_k_min -16
_diffrn_reflns_limit_l_max 18
_diffrn_reflns_limit_l_min -18
_diffrn_reflns_number 31426
_diffrn_reflns_theta_full 25.242
_diffrn_reflns_theta_max 27.904
_diffrn_reflns_theta_min 1.756
_exptl_absorpt_coefficient_mu 0.491
_exptl_absorpt_correction_T_max 0.86
_exptl_absorpt_correction_T_min 0.79
_exptl_absorpt_correction_type multi-scan
_exptl_absorpt_process_details
;
(<i>LANA</i>; Stoe & Cie, 2012)
;
_exptl_crystal_colour colourless
_exptl_crystal_density_diffrn 1.353
_exptl_crystal_description prism
_exptl_crystal_F_000 768
_exptl_crystal_size_max 0.500
_exptl_crystal_size_mid 0.350
_exptl_crystal_size_min 0.320
_refine_diff_density_max 0.408
_refine_diff_density_min -0.326
_refine_ls_extinction_method none
_refine_ls_goodness_of_fit_ref 1.029
_refine_ls_hydrogen_treatment constr
_refine_ls_matrix_type full
_refine_ls_number_parameters 423
_refine_ls_number_reflns 8659
_refine_ls_number_restraints 0
_refine_ls_restrained_S_all 1.029
_refine_ls_R_factor_all 0.0266
_refine_ls_R_factor_gt 0.0226
_refine_ls_shift/su_max 0.003
_refine_ls_shift/su_mean 0.000
_refine_ls_structure_factor_coef Fsqd
_refine_ls_weighting_details 'w=1/[\s^2^(Fo^2^)+(0.0445P)^2^] where P=(Fo^2^+2Fc^2^)/3'
_refine_ls_weighting_scheme calc
_refine_ls_wR_factor_gt 0.0597
_refine_ls_wR_factor_ref 0.0605
_reflns_number_gt 7733
_reflns_number_total 8659
_reflns_threshold_expression 'I > 2\s(I)'
_cod_data_source_file is4030sup1.cif
_cod_data_source_block I
_cod_database_code 1552860
_shelx_space_group_comment
;
The symmetry employed for this shelxl refinement is uniquely defined
by the following loop, which should always be used as a source of
symmetry information in preference to the above space-group names.
They are only intended as comments.
;

loop_
_space_group_symop_operation_xyz
'x, y, z'
'-x, -y, -z'

loop_
_atom_site_type_symbol
_atom_site_label
_atom_site_fract_x
_atom_site_fract_y
_atom_site_fract_z
_atom_site_U_iso_or_equiv
_atom_site_adp_type
_atom_site_calc_flag
_atom_site_occupancy
C C1 -0.02298(13) 0.88601(12) 0.32143(11) 0.0258(3) Uani d 1
C C2 0.16950(13) 0.72936(13) 0.17894(11) 0.0273(3) Uani d 1
C C3 0.13497(14) 0.65850(12) 0.37362(11) 0.0264(3) Uani d 1
C C4 0.12911(13) 0.85988(11) 0.45555(10) 0.0236(3) Uani d 1
C C5 0.25040(13) 0.94608(12) 0.09271(10) 0.0245(3) Uani d 1
C C6 0.32937(15) 0.86039(13) 0.01871(11) 0.0299(3) Uani d 1
H H6 0.3980 0.7971 0.0337 0.036 Uiso calc 1
C C7 0.30915(18) 0.86617(16) -0.07717(12) 0.0385(4) Uani d 1
H H7 0.3649 0.8076 -0.1276 0.046 Uiso calc 1
C C8 0.20834(18) 0.95671(17) -0.09955(13) 0.0411(4) Uani d 1
H H8 0.1949 0.9607 -0.1653 0.049 Uiso calc 1
C C9 0.12755(17) 1.04110(16) -0.02614(14) 0.0408(4) Uani d 1
H H9 0.0575 1.1028 -0.0411 0.049 Uiso calc 1
C C10 0.14768(15) 1.03667(14) 0.06965(12) 0.0325(3) Uani d 1
H H10 0.0915 1.0954 0.1198 0.039 Uiso calc 1
C C11 0.23017(13) 1.07747(11) 0.26445(11) 0.0248(3) Uani d 1
C C12 0.17658(14) 1.11238(12) 0.36546(12) 0.0297(3) Uani d 1
H H12 0.1480 1.0629 0.4105 0.036 Uiso calc 1
C C13 0.16392(16) 1.21857(14) 0.40198(14) 0.0393(4) Uani d 1
H H13 0.1269 1.2414 0.4714 0.047 Uiso calc 1
C C14 0.20546(16) 1.29100(13) 0.33669(16) 0.0432(4) Uani d 1
H H14 0.1983 1.3632 0.3614 0.052 Uiso calc 1
C C15 0.25717(16) 1.25830(14) 0.23576(16) 0.0403(4) Uani d 1
H H15 0.2847 1.3086 0.1911 0.048 Uiso calc 1
C C16 0.26948(14) 1.15245(13) 0.19870(13) 0.0315(3) Uani d 1
H H16 0.3045 1.1310 0.1289 0.038 Uiso calc 1
C C17 0.44782(12) 0.73527(12) 0.40823(10) 0.0227(2) Uani d 1
C C18 0.40542(14) 0.84035(13) 0.46161(11) 0.0281(3) Uani d 1
H H18 0.3537 0.9084 0.4363 0.034 Uiso calc 1
C C19 0.43714(16) 0.84769(15) 0.55102(12) 0.0352(3) Uani d 1
H H19 0.4078 0.9204 0.5860 0.042 Uiso calc 1
C C20 0.51155(16) 0.74913(16) 0.58928(12) 0.0383(4) Uani d 1
H H20 0.5347 0.7541 0.6500 0.046 Uiso calc 1
C C21 0.55215(16) 0.64334(15) 0.53884(12) 0.0385(4) Uani d 1
H H21 0.6023 0.5753 0.5654 0.046 Uiso calc 1
C C22 0.51966(14) 0.63630(13) 0.44930(11) 0.0298(3) Uani d 1
H H22 0.5468 0.5631 0.4157 0.036 Uiso calc 1
C C23 0.53105(13) 0.86583(12) 0.20044(11) 0.0263(3) Uani d 1
H H23 0.5972 0.7921 0.2137 0.032 Uiso calc 1
C C24 0.57085(16) 0.88029(17) 0.08935(13) 0.0406(4) Uani d 1
H H24A 0.5799 0.8120 0.0517 0.061 Uiso calc 1
H H24B 0.6524 0.8897 0.0734 0.061 Uiso calc 1
H H24C 0.5062 0.9487 0.0705 0.061 Uiso calc 1
C C25 0.53846(16) 0.95936(15) 0.26222(13) 0.0364(3) Uani d 1
H H25A 0.4815 1.0352 0.2472 0.055 Uiso calc 1
H H25B 0.6259 0.9558 0.2451 0.055 Uiso calc 1
H H25C 0.5128 0.9473 0.3341 0.055 Uiso calc 1
C C26 0.49594(13) 0.55535(12) 0.15393(10) 0.0251(3) Uani d 1
H H26 0.4295 0.6145 0.1252 0.030 Uiso calc 1
C C27 0.62026(16) 0.51011(16) 0.07195(12) 0.0378(3) Uani d 1
H H27A 0.6428 0.5749 0.0448 0.057 Uiso calc 1
H H27B 0.6098 0.4694 0.0178 0.057 Uiso calc 1
H H27C 0.6880 0.4570 0.1007 0.057 Uiso calc 1
C C28 0.45166(17) 0.45833(14) 0.19039(12) 0.0355(3) Uani d 1
H H28A 0.5145 0.4012 0.2211 0.053 Uiso calc 1
H H28B 0.4422 0.4215 0.1332 0.053 Uiso calc 1
H H28C 0.3697 0.4897 0.2404 0.053 Uiso calc 1
C C29 0.93139(16) 0.38160(15) 0.21864(16) 0.0440(4) Uani d 1
H H29A 0.9368 0.3773 0.1457 0.053 Uiso calc 1
H H29B 1.0011 0.3130 0.2333 0.053 Uiso calc 1
C C30 0.94864(18) 0.48891(16) 0.2441(2) 0.0556(6) Uani d 1
H H30A 0.9509 0.4898 0.3156 0.067 Uiso calc 1
H H30B 1.0310 0.4877 0.2022 0.067 Uiso calc 1
C C31 0.79815(19) 0.27593(16) 0.24283(18) 0.0513(5) Uani d 1
H H31A 0.8679 0.2076 0.2558 0.077 Uiso calc 1
H H31B 0.8027 0.2774 0.1705 0.077 Uiso calc 1
H H31C 0.7166 0.2732 0.2800 0.077 Uiso calc 1
C C32 0.8033(2) 0.37508(18) 0.38413(16) 0.0554(5) Uani d 1
H H32A 0.7266 0.3628 0.4205 0.083 Uiso calc 1
H H32B 0.8008 0.4479 0.4091 0.083 Uiso calc 1
H H32C 0.8787 0.3114 0.3950 0.083 Uiso calc 1
C C33 0.8355(2) 0.69034(18) 0.2894(3) 0.0849(10) Uani d 1
H H33A 0.9188 0.6960 0.2762 0.127 Uiso calc 1
H H33B 0.8080 0.6766 0.3606 0.127 Uiso calc 1
H H33C 0.7734 0.7625 0.2730 0.127 Uiso calc 1
C C34 0.8721(2) 0.6192(2) 0.1196(2) 0.0725(8) Uani d 1
H H34A 0.9527 0.6301 0.1004 0.109 Uiso calc 1
H H34B 0.8034 0.6896 0.1082 0.109 Uiso calc 1
H H34C 0.8780 0.5546 0.0787 0.109 Uiso calc 1
Li Li1 0.6848(3) 0.5480(2) 0.2588(2) 0.0360(6) Uani d 1
Mo Mo1 0.16120(2) 0.79639(2) 0.31354(2) 0.01809(4) Uani d 1
N N1 0.40931(10) 0.84881(9) 0.23155(8) 0.0210(2) Uani d 1
N N2 0.51403(11) 0.61040(10) 0.23746(9) 0.0229(2) Uani d 1
N N3 0.80895(13) 0.37986(12) 0.27596(11) 0.0364(3) Uani d 1
N N4 0.84506(15) 0.59430(13) 0.22659(16) 0.0523(4) Uani d 1
O O1 -0.12821(11) 0.93646(11) 0.32469(10) 0.0424(3) Uani d 1
O O2 0.16212(12) 0.69253(12) 0.10722(9) 0.0442(3) Uani d 1
O O3 0.12213(13) 0.57696(10) 0.40721(10) 0.0433(3) Uani d 1
O O4 0.10544(11) 0.89290(10) 0.53707(8) 0.0340(2) Uani d 1
P P1 0.25981(3) 0.93050(3) 0.22417(2) 0.01956(7) Uani d 1
P P2 0.39924(3) 0.72621(3) 0.29287(2) 0.01817(7) Uani d 1

loop_
_atom_site_aniso_label
_atom_site_aniso_U_11
_atom_site_aniso_U_22
_atom_site_aniso_U_33
_atom_site_aniso_U_12
_atom_site_aniso_U_13
_atom_site_aniso_U_23
C1 0.0241(7) 0.0233(6) 0.0302(7) -0.0076(5) -0.0086(5) -0.0032(5)
C2 0.0222(6) 0.0301(7) 0.0303(7) -0.0112(5) -0.0049(5) -0.0034(6)
C3 0.0275(7) 0.0217(6) 0.0301(7) -0.0098(5) -0.0064(6) -0.0013(5)
C4 0.0212(6) 0.0207(6) 0.0281(7) -0.0074(5) -0.0057(5) 0.0000(5)
C5 0.0262(6) 0.0266(6) 0.0268(6) -0.0148(5) -0.0108(5) 0.0069(5)
C6 0.0341(8) 0.0296(7) 0.0308(7) -0.0156(6) -0.0115(6) 0.0031(6)
C7 0.0514(10) 0.0457(9) 0.0293(7) -0.0292(8) -0.0123(7) 0.0021(7)
C8 0.0559(11) 0.0576(11) 0.0333(8) -0.0399(9) -0.0250(8) 0.0164(8)
C9 0.0382(9) 0.0488(10) 0.0510(10) -0.0258(8) -0.0275(8) 0.0236(8)
C10 0.0275(7) 0.0341(8) 0.0393(8) -0.0136(6) -0.0131(6) 0.0096(6)
C11 0.0204(6) 0.0185(6) 0.0361(7) -0.0066(5) -0.0092(5) 0.0001(5)
C12 0.0253(7) 0.0232(7) 0.0387(8) -0.0067(5) -0.0076(6) -0.0033(6)
C13 0.0348(8) 0.0280(8) 0.0515(10) -0.0053(6) -0.0126(7) -0.0130(7)
C14 0.0365(9) 0.0207(7) 0.0769(13) -0.0079(6) -0.0256(9) -0.0066(7)
C15 0.0337(8) 0.0236(7) 0.0698(12) -0.0145(6) -0.0190(8) 0.0088(7)
C16 0.0284(7) 0.0239(7) 0.0442(8) -0.0116(6) -0.0107(6) 0.0059(6)
C17 0.0200(6) 0.0268(7) 0.0234(6) -0.0100(5) -0.0073(5) -0.0003(5)
C18 0.0286(7) 0.0272(7) 0.0295(7) -0.0101(6) -0.0093(6) -0.0021(5)
C19 0.0365(8) 0.0385(8) 0.0340(8) -0.0153(7) -0.0114(7) -0.0082(6)
C20 0.0370(8) 0.0540(10) 0.0285(7) -0.0169(8) -0.0159(7) -0.0027(7)
C21 0.0385(9) 0.0426(9) 0.0312(8) -0.0074(7) -0.0170(7) 0.0043(7)
C22 0.0300(7) 0.0290(7) 0.0281(7) -0.0066(6) -0.0105(6) -0.0003(6)
C23 0.0207(6) 0.0271(7) 0.0337(7) -0.0117(5) -0.0073(5) 0.0022(5)
C24 0.0354(8) 0.0584(11) 0.0359(8) -0.0281(8) -0.0076(7) 0.0083(8)
C25 0.0326(8) 0.0400(9) 0.0458(9) -0.0227(7) -0.0108(7) -0.0015(7)
C26 0.0261(7) 0.0238(6) 0.0251(6) -0.0069(5) -0.0099(5) -0.0018(5)
C27 0.0332(8) 0.0479(9) 0.0291(7) -0.0114(7) -0.0066(6) -0.0105(7)
C28 0.0460(9) 0.0290(7) 0.0377(8) -0.0175(7) -0.0158(7) -0.0006(6)
C29 0.0286(8) 0.0331(8) 0.0678(12) -0.0073(7) -0.0141(8) -0.0023(8)
C30 0.0299(9) 0.0364(9) 0.1060(18) -0.0113(7) -0.0287(10) 0.0033(10)
C31 0.0434(10) 0.0342(9) 0.0819(15) -0.0159(8) -0.0241(10) 0.0028(9)
C32 0.0532(12) 0.0465(11) 0.0512(11) -0.0001(9) -0.0184(9) 0.0083(9)
C33 0.0559(13) 0.0360(11) 0.181(3) -0.0120(10) -0.0674(18) -0.0123(14)
C34 0.0382(11) 0.0636(14) 0.114(2) -0.0225(10) -0.0164(12) 0.0302(14)
Li1 0.0283(13) 0.0327(13) 0.0494(16) -0.0098(11) -0.0169(12) 0.0011(12)
Mo1 0.01671(6) 0.01617(6) 0.02204(6) -0.00650(4) -0.00546(4) -0.00026(4)
N1 0.0196(5) 0.0194(5) 0.0256(5) -0.0083(4) -0.0076(4) 0.0027(4)
N2 0.0219(5) 0.0211(5) 0.0253(5) -0.0059(4) -0.0083(4) -0.0032(4)
N3 0.0302(7) 0.0310(7) 0.0485(8) -0.0087(5) -0.0158(6) 0.0029(6)
N4 0.0319(8) 0.0330(8) 0.0991(14) -0.0127(6) -0.0286(8) 0.0040(8)
O1 0.0260(6) 0.0400(6) 0.0573(7) -0.0026(5) -0.0181(5) -0.0085(6)
O2 0.0405(7) 0.0591(8) 0.0374(6) -0.0233(6) -0.0076(5) -0.0162(6)
O3 0.0598(8) 0.0285(6) 0.0466(7) -0.0248(6) -0.0101(6) 0.0057(5)
O4 0.0367(6) 0.0340(6) 0.0292(5) -0.0123(5) -0.0052(4) -0.0052(4)
P1 0.01917(15) 0.01714(15) 0.02327(15) -0.00716(12) -0.00659(12) 0.00109(12)
P2 0.01789(15) 0.01743(15) 0.02011(15) -0.00651(12) -0.00651(12) -0.00051(11)

loop_
_atom_type_symbol
_atom_type_description
_atom_type_scat_dispersion_real
_atom_type_scat_dispersion_imag
_atom_type_scat_source
C C 0.0033 0.0016 'International Tables Vol C Tables 4.2.6.8 and 6.1.1.4'
H H 0.0000 0.0000 'International Tables Vol C Tables 4.2.6.8 and 6.1.1.4'
Li Li -0.0003 0.0001 'International Tables Vol C Tables 4.2.6.8 and 6.1.1.4'
N N 0.0061 0.0033 'International Tables Vol C Tables 4.2.6.8 and 6.1.1.4'
O O 0.0106 0.0060 'International Tables Vol C Tables 4.2.6.8 and 6.1.1.4'
P P 0.1023 0.0942 'International Tables Vol C Tables 4.2.6.8 and 6.1.1.4'
Mo Mo -1.6832 0.6857 'International Tables Vol C Tables 4.2.6.8 and 6.1.1.4'

loop_
_geom_angle_atom_site_label_1
_geom_angle_atom_site_label_2
_geom_angle_atom_site_label_3
_geom_angle
O1 C1 Mo1 179.00(13)
O2 C2 Mo1 173.23(12)
O3 C3 Mo1 178.57(14)
O4 C4 Mo1 175.82(12)
C6 C5 C10 118.61(13)
C6 C5 P1 121.50(10)
C10 C5 P1 118.97(12)
C5 C6 C7 120.63(15)
C5 C6 H6 119.7
C7 C6 H6 119.7
C8 C7 C6 120.29(17)
C8 C7 H7 119.9
C6 C7 H7 119.9
C9 C8 C7 119.67(14)
C9 C8 H8 120.2
C7 C8 H8 120.2
C8 C9 C10 120.46(15)
C8 C9 H9 119.8
C10 C9 H9 119.8
C9 C10 C5 120.31(16)
C9 C10 H10 119.8
C5 C10 H10 119.8
C12 C11 C16 118.73(13)
C12 C11 P1 118.68(10)
C16 C11 P1 122.36(12)
C11 C12 C13 121.11(15)
C11 C12 H12 119.4
C13 C12 H12 119.4
C14 C13 C12 119.66(17)
C14 C13 H13 120.2
C12 C13 H13 120.2
C15 C14 C13 119.93(15)
C15 C14 H14 120.0
C13 C14 H14 120.0
C14 C15 C16 120.66(16)
C14 C15 H15 119.7
C16 C15 H15 119.7
C15 C16 C11 119.88(16)
C15 C16 H16 120.1
C11 C16 H16 120.1
C18 C17 C22 117.96(12)
C18 C17 P2 120.72(10)
C22 C17 P2 121.12(11)
C19 C18 C17 121.32(14)
C19 C18 H18 119.3
C17 C18 H18 119.3
C20 C19 C18 119.98(15)
C20 C19 H19 120.0
C18 C19 H19 120.0
C21 C20 C19 119.72(14)
C21 C20 H20 120.1
C19 C20 H20 120.1
C20 C21 C22 120.10(15)
C20 C21 H21 119.9
C22 C21 H21 119.9
C21 C22 C17 120.86(14)
C21 C22 H22 119.6
C17 C22 H22 119.6
N1 C23 C24 113.36(11)
N1 C23 C25 114.76(12)
C24 C23 C25 111.33(13)
N1 C23 H23 105.5
C24 C23 H23 105.5
C25 C23 H23 105.5
C23 C24 H24A 109.5
C23 C24 H24B 109.5
H24A C24 H24B 109.5
C23 C24 H24C 109.5
H24A C24 H24C 109.5
H24B C24 H24C 109.5
C23 C25 H25A 109.5
C23 C25 H25B 109.5
H25A C25 H25B 109.5
C23 C25 H25C 109.5
H25A C25 H25C 109.5
H25B C25 H25C 109.5
N2 C26 C28 110.82(11)
N2 C26 C27 109.31(11)
C28 C26 C27 110.72(13)
N2 C26 H26 108.6
C28 C26 H26 108.6
C27 C26 H26 108.6
C26 C27 H27A 109.5
C26 C27 H27B 109.5
H27A C27 H27B 109.5
C26 C27 H27C 109.5
H27A C27 H27C 109.5
H27B C27 H27C 109.5
C26 C28 H28A 109.5
C26 C28 H28B 109.5
H28A C28 H28B 109.5
C26 C28 H28C 109.5
H28A C28 H28C 109.5
H28B C28 H28C 109.5
N3 C29 C30 112.05(16)
N3 C29 Li1 47.77(9)
C30 C29 Li1 77.15(11)
N3 C29 H29A 109.2
C30 C29 H29A 109.2
Li1 C29 H29A 92.2
N3 C29 H29B 109.2
C30 C29 H29B 109.2
Li1 C29 H29B 154.6
H29A C29 H29B 107.9
N4 C30 C29 111.58(15)
N4 C30 H30A 109.3
C29 C30 H30A 109.3
N4 C30 H30B 109.3
C29 C30 H30B 109.3
H30A C30 H30B 108.0
N3 C31 H31A 109.5
N3 C31 H31B 109.5
H31A C31 H31B 109.5
N3 C31 H31C 109.5
H31A C31 H31C 109.5
H31B C31 H31C 109.5
N3 C32 H32A 109.5
N3 C32 H32B 109.5
H32A C32 H32B 109.5
N3 C32 H32C 109.5
H32A C32 H32C 109.5
H32B C32 H32C 109.5
N4 C33 H33A 109.5
N4 C33 H33B 109.5
H33A C33 H33B 109.5
N4 C33 H33C 109.5
H33A C33 H33C 109.5
H33B C33 H33C 109.5
N4 C34 H34A 109.5
N4 C34 H34B 109.5
H34A C34 H34B 109.5
N4 C34 H34C 109.5
H34A C34 H34C 109.5
H34B C34 H34C 109.5
N2 Li1 N3 132.75(15)
N2 Li1 N4 137.04(15)
N3 Li1 N4 87.21(11)
N2 Li1 C29 151.06(15)
N3 Li1 C29 31.12(7)
N4 Li1 C29 58.55(8)
C3 Mo1 C1 94.46(6)
C3 Mo1 C2 86.82(6)
C1 Mo1 C2 86.04(6)
C3 Mo1 C4 88.02(6)
C1 Mo1 C4 87.95(5)
C2 Mo1 C4 171.75(5)
C3 Mo1 P1 163.43(4)
C1 Mo1 P1 101.60(4)
C2 Mo1 P1 90.19(4)
C4 Mo1 P1 96.55(4)
C3 Mo1 P2 98.44(4)
C1 Mo1 P2 166.92(4)
C2 Mo1 P2 96.77(4)
C4 Mo1 P2 90.35(4)
P1 Mo1 P2 65.714(11)
C23 N1 P1 132.93(9)
C23 N1 P2 121.62(9)
P1 N1 P2 105.41(6)
C26 N2 P2 118.00(9)
C26 N2 Li1 115.88(12)
P2 N2 Li1 125.54(10)
C31 N3 C29 108.10(15)
C31 N3 C32 108.49(16)
C29 N3 C32 110.32(15)
C31 N3 Li1 123.53(13)
C29 N3 Li1 101.10(13)
C32 N3 Li1 104.79(14)
C34 N4 C33 110.4(2)
C34 N4 C30 109.63(19)
C33 N4 C30 108.67(16)
C34 N4 Li1 107.85(15)
C33 N4 Li1 116.21(18)
C30 N4 Li1 103.82(13)
N1 P1 C11 106.08(6)
N1 P1 C5 111.02(6)
C11 P1 C5 102.27(6)
N1 P1 Mo1 95.73(4)
C11 P1 Mo1 128.14(5)
C5 P1 Mo1 112.88(4)
N2 P2 N1 111.07(6)
N2 P2 C17 100.63(6)
N1 P2 C17 102.74(6)
N2 P2 Mo1 130.98(4)
N1 P2 Mo1 93.14(4)
C17 P2 Mo1 115.17(4)

loop_
_geom_bond_atom_site_label_1
_geom_bond_atom_site_label_2
_geom_bond_distance
C1 O1 1.1443(18)
C1 Mo1 1.9993(14)
C2 O2 1.1435(18)
C2 Mo1 2.0315(14)
C3 O3 1.1513(18)
C3 Mo1 1.9820(14)
C4 O4 1.1408(18)
C4 Mo1 2.0317(14)
C5 C6 1.386(2)
C5 C10 1.399(2)
C5 P1 1.8319(14)
C6 C7 1.388(2)
C6 H6 0.9500
C7 C8 1.382(3)
C7 H7 0.9500
C8 C9 1.376(3)
C8 H8 0.9500
C9 C10 1.388(2)
C9 H9 0.9500
C10 H10 0.9500
C11 C12 1.386(2)
C11 C16 1.4007(19)
C11 P1 1.8298(14)
C12 C13 1.389(2)
C12 H12 0.9500
C13 C14 1.384(3)
C13 H13 0.9500
C14 C15 1.378(3)
C14 H14 0.9500
C15 C16 1.389(2)
C15 H15 0.9500
C16 H16 0.9500
C17 C18 1.391(2)
C17 C22 1.3948(19)
C17 P2 1.8344(13)
C18 C19 1.385(2)
C18 H18 0.9500
C19 C20 1.383(2)
C19 H19 0.9500
C20 C21 1.383(2)
C20 H20 0.9500
C21 C22 1.391(2)
C21 H21 0.9500
C22 H22 0.9500
C23 N1 1.4833(16)
C23 C24 1.503(2)
C23 C25 1.523(2)
C23 H23 1.0000
C24 H24A 0.9800
C24 H24B 0.9800
C24 H24C 0.9800
C25 H25A 0.9800
C25 H25B 0.9800
C25 H25C 0.9800
C26 N2 1.4658(16)
C26 C28 1.520(2)
C26 C27 1.526(2)
C26 H26 1.0000
C27 H27A 0.9800
C27 H27B 0.9800
C27 H27C 0.9800
C28 H28A 0.9800
C28 H28B 0.9800
C28 H28C 0.9800
C29 N3 1.466(2)
C29 C30 1.508(3)
C29 Li1 2.784(3)
C29 H29A 0.9900
C29 H29B 0.9900
C30 N4 1.475(2)
C30 H30A 0.9900
C30 H30B 0.9900
C31 N3 1.464(2)
C31 H31A 0.9800
C31 H31B 0.9800
C31 H31C 0.9800
C32 N3 1.469(2)
C32 H32A 0.9800
C32 H32B 0.9800
C32 H32C 0.9800
C33 N4 1.469(3)
C33 H33A 0.9800
C33 H33B 0.9800
C33 H33C 0.9800
C34 N4 1.469(3)
C34 H34A 0.9800
C34 H34B 0.9800
C34 H34C 0.9800
Li1 N2 1.949(3)
Li1 N3 2.101(3)
Li1 N4 2.119(3)
Mo1 P1 2.5074(3)
Mo1 P2 2.5362(3)
N1 P1 1.6886(11)
N1 P2 1.7508(11)
N2 P2 1.6142(12)

loop_
_geom_hbond_atom_site_label_D
_geom_hbond_atom_site_label_H
_geom_hbond_atom_site_label_A
_geom_hbond_site_symmetry_A
_geom_hbond_distance_DH
_geom_hbond_distance_HA
_geom_hbond_distance_DA
_geom_hbond_angle_DHA
C14 H14 O3 1_565 0.95 2.54 3.4609(19) 163

loop_
_geom_torsion_atom_site_label_1
_geom_torsion_atom_site_label_2
_geom_torsion_atom_site_label_3
_geom_torsion_atom_site_label_4
_geom_torsion
C10 C5 C6 C7 1.9(2)
P1 C5 C6 C7 170.81(11)
C5 C6 C7 C8 -1.1(2)
C6 C7 C8 C9 -0.3(2)
C7 C8 C9 C10 0.9(2)
C8 C9 C10 C5 -0.1(2)
C6 C5 C10 C9 -1.3(2)
P1 C5 C10 C9 -170.48(11)
C16 C11 C12 C13 -1.2(2)
P1 C11 C12 C13 173.37(12)
C11 C12 C13 C14 0.0(2)
C12 C13 C14 C15 1.0(2)
C13 C14 C15 C16 -0.7(2)
C14 C15 C16 C11 -0.6(2)
C12 C11 C16 C15 1.6(2)
P1 C11 C16 C15 -172.85(11)
C22 C17 C18 C19 2.3(2)
P2 C17 C18 C19 177.34(12)
C17 C18 C19 C20 -0.5(2)
C18 C19 C20 C21 -1.1(3)
C19 C20 C21 C22 0.8(3)
C20 C21 C22 C17 1.0(3)
C18 C17 C22 C21 -2.6(2)
P2 C17 C22 C21 -177.56(12)
N3 C29 C30 N4 -57.2(3)
Li1 C29 C30 N4 -23.90(18)
C24 C23 N1 P1 -60.19(18)
C25 C23 N1 P1 69.28(17)
C24 C23 N1 P2 122.14(13)
C25 C23 N1 P2 -108.39(13)
C28 C26 N2 P2 -96.22(13)
C27 C26 N2 P2 141.48(11)
C28 C26 N2 Li1 92.04(16)
C27 C26 N2 Li1 -30.26(17)
C30 C29 N3 C31 177.27(16)
Li1 C29 N3 C31 131.02(17)
C30 C29 N3 C32 -64.2(2)
Li1 C29 N3 C32 -110.49(16)
C30 C29 N3 Li1 46.25(19)
C29 C30 N4 C34 -82.7(2)
C29 C30 N4 C33 156.6(2)
C29 C30 N4 Li1 32.3(2)
C23 N1 P1 C11 -44.51(14)
P2 N1 P1 C11 133.43(6)
C23 N1 P1 C5 65.84(14)
P2 N1 P1 C5 -116.22(6)
C23 N1 P1 Mo1 -176.96(12)
P2 N1 P1 Mo1 0.98(5)
C12 C11 P1 N1 -91.04(11)
C16 C11 P1 N1 83.37(12)
C12 C11 P1 C5 152.55(11)
C16 C11 P1 C5 -33.03(13)
C12 C11 P1 Mo1 19.96(13)
C16 C11 P1 Mo1 -165.62(9)
C6 C5 P1 N1 30.47(13)
C10 C5 P1 N1 -160.64(10)
C6 C5 P1 C11 143.26(11)
C10 C5 P1 C11 -47.85(12)
C6 C5 P1 Mo1 -75.68(12)
C10 C5 P1 Mo1 93.21(11)
C26 N2 P2 N1 -87.20(10)
Li1 N2 P2 N1 83.66(13)
C26 N2 P2 C17 164.57(10)
Li1 N2 P2 C17 -24.57(14)
C26 N2 P2 Mo1 27.16(12)
Li1 N2 P2 Mo1 -161.98(11)
C23 N1 P2 N2 -46.27(12)
P1 N1 P2 N2 135.50(6)
C23 N1 P2 C17 60.58(11)
P1 N1 P2 C17 -117.65(6)
C23 N1 P2 Mo1 177.26(10)
P1 N1 P2 Mo1 -0.97(5)
C18 C17 P2 N2 156.25(11)
C22 C17 P2 N2 -28.91(13)
C18 C17 P2 N1 41.57(12)
C22 C17 P2 N1 -143.59(12)
C18 C17 P2 Mo1 -58.12(12)
C22 C17 P2 Mo1 116.72(11)

_cod_database_fobs_code 1552860
